data_1531884
loop_
_publ_author_name
'Mikhailov, Yu.N.'
'Gorbunova, Yu.E.'
'Serezhkin, V.N.'
'Mit'kovskaya, E.V.'
'Serezhkina, L.B.'

_publ_section_title
;
 Crystal structure of Rb (U O2 (S O4) F)
;
_journal_name_full Radiokhimiya
_journal_page_first 290
_journal_page_last 292
_journal_volume 44
_journal_year 2002
_chemical_formula_sum 'F O6 Rb S U'
_chemical_name_systematic 'Rb (U O2 (S O4) F)'
_space_group_IT_number 29
_symmetry_space_group_name_Hall 'P 2c -2ac'
_symmetry_space_group_name_H-M 'P c a 21'
_cell_angle_alpha 90
_cell_angle_beta 90
_cell_angle_gamma 90
_cell_formula_units_Z 12
_cell_length_a 25.393
_cell_length_b 6.735
_cell_length_c 11.496
_cell_volume 1966.067
_citation_journal_id_ASTM RADKAU
_cod_data_source_file Mikhailov_RADKAU_2002_1754.cif
_cod_data_source_block F1O6Rb1S1U1
_cod_original_formula_sum 'F1 O6 Rb1 S1 U1'
_cod_database_code 1531884

loop_
_symmetry_equiv_pos_as_xyz
x,y,z
-x,-y,z+1/2
-x+1/2,y,z+1/2
x+1/2,-y,z

loop_
_atom_site_label
_atom_site_type_symbol
_atom_site_fract_x
_atom_site_fract_y
_atom_site_fract_z
_atom_site_occupancy
_atom_site_U_iso_or_equiv
O11 O-2 0.31 0.254 0.074 1 0.0
O6 O-2 0.441 0.081 -0.086 1 0.0
O10 O-2 0.169 0.418 -0.047 1 0.0
O7 O-2 0.145 0.758 -0.013 1 0.0
O12 O-2 0.35 0.456 -0.061 1 0.0
S2 S+6 0.1803 0.603 0.028 1 0.0
F3 F-1 0.047 -0.06 -0.017 1 0.0
O14 O-2 0.172 0.562 0.147 1 0.0
O3 O-2 0.319 -0.095 -0.093 1 0.0
F2 F-1 0.221 0.056 0.01 1 0.0
Rb2 Rb+1 0.0795 0.647 0.79 1 0.0
Rb3 Rb+1 0.2398 0.319 0.2997 1 0.0
Rb1 Rb+1 0.4119 0.699 0.7871 1 0.0
O15 O-2 0.494 0.415 -0.019 1 0.0
O9 O-2 0.399 0.343 0.078 1 0.0
U1 U+6 0.1307 0.0977 0 1 0.0
S3 S+6 0.514 0.592 0.041 1 0.0
O13 O-2 0.062 0.35 -0.034 1 0.0
O1 O-2 0.134 0.091 0.152 1 0.0
S1 S+6 0.3477 0.411 0.055 1 0.0
O16 O-2 0.516 0.566 0.163 1 0.0
O5 O-2 0.479 0.106 0.181 1 0.0
O18 O-2 0.472 0.752 0.033 1 0.0
F1 F-1 0.385 -0.061 0.106 1 0.0
U2 U+6 0.2965 0.8989 0.0571 1 0.0
O4 O-2 0.272 -0.09 0.2 1 0.0
O17 O-2 0.235 0.653 -0.026 1 0.0
O8 O-2 0.33 0.579 0.122 1 0.0
O2 O-2 0.132 0.087 0.846 1 0.0
U3 U+6 0.4616 0.1039 0.0478 1 0.0
